data_4502093
loop_
_publ_author_name
'Kastelic, Jo\<ze'
'Hodnik, \<Ziga'
'\<Sket, Primo\<z'
'Plavec, Janez'
'Lah, Nina'
'Leban, Ivan'
'Pajk, Matja\<z'
'Planin\<sek, Odon'
'Kikelj, Danijel'

_publ_section_title
;
 Fluconazole Cocrystals with Dicarboxylic Acids
;
_journal_issue 11
_journal_name_full 'Crystal Growth &amp; Design'
_journal_page_first 4943
_journal_paper_doi 10.1021/cg1010117
_journal_volume 10
_journal_year 2010
_chemical_formula_sum 'C25 H24 F2 N6 O13'
_chemical_formula_weight 654.50
_chemical_name_systematic
;
 ?
;
_space_group_IT_number 2
_symmetry_cell_setting triclinic
_symmetry_space_group_name_Hall '-P 1'
_symmetry_space_group_name_H-M 'P -1'
_atom_sites_solution_hydrogens geom
_atom_sites_solution_primary direct
_atom_sites_solution_secondary difmap
_audit_creation_method SHELXL-97
_cell_angle_alpha 98.0620(10)
_cell_angle_beta 91.748(2)
_cell_angle_gamma 95.479(2)
_cell_formula_units_Z 2
_cell_length_a 5.49830(10)
_cell_length_b 13.8723(5)
_cell_length_c 18.4331(5)
_cell_measurement_reflns_used 5020
_cell_measurement_temperature 150(2)
_cell_measurement_theta_max 27.48
_cell_measurement_theta_min 1.00
_cell_volume 1384.34(7)
_computing_structure_refinement 'SHELXL-97 (Sheldrick, 2008)'
_diffrn_ambient_temperature 150(2)
_diffrn_measured_fraction_theta_full 0.975
_diffrn_measured_fraction_theta_max 0.975
_diffrn_radiation_monochromator graphite
_diffrn_radiation_source 'fine-focus sealed tube'
_diffrn_radiation_type MoK\a
_diffrn_radiation_wavelength 0.71073
_diffrn_reflns_av_R_equivalents 0.0364
_diffrn_reflns_av_sigmaI/netI 0.0459
_diffrn_reflns_limit_h_max 6
_diffrn_reflns_limit_h_min -7
_diffrn_reflns_limit_k_max 17
_diffrn_reflns_limit_k_min -17
_diffrn_reflns_limit_l_max 23
_diffrn_reflns_limit_l_min -23
_diffrn_reflns_number 10667
_diffrn_reflns_theta_full 27.47
_diffrn_reflns_theta_max 27.47
_diffrn_reflns_theta_min 3.73
_exptl_absorpt_coefficient_mu 0.137
_exptl_absorpt_correction_type none
_exptl_crystal_colour colorless
_exptl_crystal_density_diffrn 1.570
_exptl_crystal_density_method 'not measured'
_exptl_crystal_description prismatic
_exptl_crystal_F_000 676
_exptl_crystal_size_max 0.12
_exptl_crystal_size_mid 0.10
_exptl_crystal_size_min 0.10
_refine_diff_density_max 0.373
_refine_diff_density_min -0.319
_refine_diff_density_rms 0.073
_refine_ls_extinction_coef 0.011(3)
_refine_ls_extinction_expression Fc^*^=kFc[1+0.001xFc^2^\l^3^/sin(2\q)]^-1/4^
_refine_ls_extinction_method SHELXL
_refine_ls_goodness_of_fit_ref 1.126
_refine_ls_hydrogen_treatment mixed
_refine_ls_matrix_type full
_refine_ls_number_parameters 440
_refine_ls_number_reflns 6169
_refine_ls_number_restraints 0
_refine_ls_restrained_S_all 1.126
_refine_ls_R_factor_all 0.0733
_refine_ls_R_factor_gt 0.0569
_refine_ls_shift/su_max 0.000
_refine_ls_shift/su_mean 0.000
_refine_ls_structure_factor_coef Fsqd
_refine_ls_weighting_details 'calc w=1/[\s^2^(Fo^2^)+(0.0660P)^2^+1.5605P] where P=(Fo^2^+2Fc^2^)/3'
_refine_ls_weighting_scheme calc
_refine_ls_wR_factor_gt 0.1516
_refine_ls_wR_factor_ref 0.1627
_reflns_number_gt 4930
_reflns_number_total 6169
_reflns_threshold_expression >2\s(I)
_cod_data_source_file cg1010117_si_002.cif
_cod_data_source_block cocrystal_1
_cod_original_sg_symbol_H-M P-1
_cod_database_code 4502093

loop_
_symmetry_equiv_pos_as_xyz
'x, y, z'
'-x, -y, -z'

loop_
_atom_site_label
_atom_site_type_symbol
_atom_site_fract_x
_atom_site_fract_y
_atom_site_fract_z
_atom_site_U_iso_or_equiv
_atom_site_adp_type
_atom_site_occupancy
_atom_site_symmetry_multiplicity
_atom_site_calc_flag
_atom_site_refinement_flags
C10 C 0.8447(4) 0.22448(16) 0.78855(12) 0.0170(4) Uani 1 1 d .
C1 C 0.8555(4) 0.33203(16) 0.82215(12) 0.0181(4) Uani 1 1 d .
C2 C 0.6703(4) 0.39048(17) 0.81041(13) 0.0203(5) Uani 1 1 d .
C3 C 0.6648(4) 0.48554(17) 0.84487(14) 0.0235(5) Uani 1 1 d .
H3 H 0.5393 0.5230 0.8352 0.028 Uiso 1 1 calc R
C4 C 0.8563(5) 0.52137(17) 0.89433(14) 0.0237(5) Uani 1 1 d .
C5 C 1.0467(5) 0.46873(18) 0.90843(14) 0.0254(5) Uani 1 1 d .
H5 H 1.1744 0.4960 0.9415 0.031 Uiso 1 1 calc R
C6 C 1.0446(4) 0.37355(17) 0.87219(13) 0.0213(5) Uani 1 1 d .
H6 H 1.1721 0.3369 0.8816 0.026 Uiso 1 1 calc R
F4 F 0.8543(3) 0.61387(11) 0.93027(9) 0.0347(4) Uani 1 1 d .
F2 F 0.4791(3) 0.35357(11) 0.76307(8) 0.0281(3) Uani 1 1 d .
O1 O 1.0776(3) 0.19316(12) 0.80108(9) 0.0214(4) Uani 1 1 d .
H1 H 1.0770 0.1354 0.7837 0.032 Uiso 1 1 calc R
C11 C 0.6492(4) 0.16395(17) 0.82683(12) 0.0185(4) Uani 1 1 d .
H11A H 0.4882 0.1821 0.8150 0.022 Uiso 1 1 calc R
H11B H 0.6524 0.0949 0.8090 0.022 Uiso 1 1 calc R
N11 N 0.6955(3) 0.18128(13) 0.90624(10) 0.0177(4) Uani 1 1 d .
N12 N 0.5647(4) 0.24535(15) 0.94905(11) 0.0231(4) Uani 1 1 d .
C13 C 0.6637(5) 0.24860(18) 1.01454(13) 0.0237(5) Uani 1 1 d .
H13 H 0.6132 0.2860 1.0562 0.028 Uiso 1 1 calc R
N14 N 0.8507(4) 0.19048(15) 1.01459(11) 0.0220(4) Uani 1 1 d .
C15 C 0.8666(4) 0.14952(17) 0.94578(13) 0.0210(5) Uani 1 1 d .
H15 H 0.9780 0.1063 0.9285 0.025 Uiso 1 1 calc R
C21 C 0.7855(5) 0.21165(17) 0.70485(13) 0.0221(5) Uani 1 1 d .
H21A H 0.6208 0.2284 0.6962 0.027 Uiso 1 1 calc R
H21B H 0.8972 0.2565 0.6829 0.027 Uiso 1 1 calc R
N21 N 0.8052(4) 0.11183(14) 0.66953(11) 0.0206(4) Uani 1 1 d .
N22 N 0.6189(4) 0.03890(15) 0.67270(11) 0.0244(4) Uani 1 1 d .
C23 C 0.7036(5) -0.03843(19) 0.63667(14) 0.0248(5) Uani 1 1 d .
H23 H 0.6198 -0.1007 0.6297 0.030 Uiso 1 1 calc R
N24 N 0.9271(4) -0.01691(15) 0.61079(11) 0.0244(4) Uani 1 1 d .
C25 C 0.9886(5) 0.07825(18) 0.63251(13) 0.0232(5) Uani 1 1 d .
H25 H 1.1331 0.1142 0.6233 0.028 Uiso 1 1 calc R
O11A O 0.8175(3) 0.14673(13) 0.46505(11) 0.0308(4) Uani 1 1 d .
O12A O 1.1103(3) 0.24376(14) 0.42435(10) 0.0301(4) Uani 1 1 d .
C11A C 0.9280(5) 0.23258(18) 0.46086(14) 0.0244(5) Uani 1 1 d .
C12A C 0.8318(5) 0.32071(18) 0.50169(14) 0.0259(5) Uani 1 1 d .
H12A H 0.9246 0.3795 0.4984 0.031 Uiso 1 1 calc R
C13A C 0.6361(5) 0.32979(19) 0.54205(14) 0.0261(5) Uani 1 1 d .
H13A H 0.6147 0.3940 0.5611 0.031 Uiso 1 1 calc R
C14A C 0.4448(4) 0.25544(19) 0.56223(13) 0.0233(5) Uani 1 1 d .
O21A O 0.4596(3) 0.16188(13) 0.54069(10) 0.0284(4) Uani 1 1 d .
O22A O 0.2802(3) 0.28273(15) 0.60070(10) 0.0315(4) Uani 1 1 d .
O11B O 0.6363(4) -0.40728(14) 0.60088(11) 0.0294(4) Uani 1 1 d .
O12B O 0.4055(3) -0.29821(13) 0.65896(10) 0.0270(4) Uani 1 1 d .
C11B C 0.4492(5) -0.38236(18) 0.64021(13) 0.0238(5) Uani 1 1 d .
C12B C 0.2905(5) -0.46814(19) 0.65798(15) 0.0304(6) Uani 1 1 d .
H12B H 0.2959 -0.5285 0.6292 0.036 Uiso 1 1 calc R
C14B C 0.1251(5) -0.37302(18) 0.76834(14) 0.0249(5) Uani 1 1 d .
C13B C 0.1425(5) -0.46170(19) 0.71293(16) 0.0318(6) Uani 1 1 d .
H13B H 0.0393 -0.5174 0.7178 0.038 Uiso 1 1 calc R
O21B O -0.0761(3) -0.33073(14) 0.75951(11) 0.0304(4) Uani 1 1 d .
O22B O 0.2745(3) -0.34904(13) 0.81903(10) 0.0283(4) Uani 1 1 d .
O11C O 0.2793(3) 0.00350(12) 0.88433(10) 0.0243(4) Uani 1 1 d .
O12C O 0.0395(3) -0.00172(12) 0.78500(10) 0.0269(4) Uani 1 1 d .
C11C C 0.2078(4) -0.03318(17) 0.81738(14) 0.0218(5) Uani 1 1 d .
C12C C 0.3327(4) -0.11366(17) 0.77712(14) 0.0226(5) Uani 1 1 d .
H12C H 0.2600 -0.1405 0.7316 0.027 Uiso 1 1 calc R
C13C C 0.5327(4) -0.15329(17) 0.79611(13) 0.0217(5) Uani 1 1 d .
H13C H 0.5838 -0.2003 0.7604 0.026 Uiso 1 1 calc R
C14C C 0.6875(4) -0.13423(17) 0.86546(13) 0.0201(5) Uani 1 1 d .
O21C O 0.8631(3) -0.18567(12) 0.86808(9) 0.0232(4) Uani 1 1 d .
O22C O 0.6416(3) -0.07075(13) 0.91840(9) 0.0247(4) Uani 1 1 d .
H1A H 0.604(6) 0.154(2) 0.5122(18) 0.036(8) Uiso 1 1 d .
H1B H -0.086(8) -0.281(3) 0.800(2) 0.067(12) Uiso 1 1 d .
H1C H 0.442(8) -0.029(3) 0.901(2) 0.062(12) Uiso 1 1 d .
H2C H 0.723(9) -0.357(4) 0.592(3) 0.073(14) Uiso 1 1 d .
H14 H 0.957(6) 0.185(2) 1.0535(18) 0.035(8) Uiso 1 1 d .
H24 H 1.034(7) -0.066(3) 0.5832(19) 0.045(9) Uiso 1 1 d .

loop_
_atom_site_aniso_label
_atom_site_aniso_U_11
_atom_site_aniso_U_22
_atom_site_aniso_U_33
_atom_site_aniso_U_23
_atom_site_aniso_U_13
_atom_site_aniso_U_12
C10 0.0144(10) 0.0135(10) 0.0233(11) 0.0017(8) 0.0008(8) 0.0037(8)
C1 0.0175(10) 0.0146(10) 0.0227(11) 0.0026(8) 0.0044(8) 0.0031(8)
C2 0.0180(11) 0.0179(11) 0.0251(11) 0.0030(9) 0.0008(9) 0.0025(9)
C3 0.0231(12) 0.0177(11) 0.0315(13) 0.0050(9) 0.0060(10) 0.0069(9)
C4 0.0297(13) 0.0120(10) 0.0284(12) -0.0008(9) 0.0086(10) 0.0006(9)
C5 0.0278(13) 0.0206(12) 0.0261(12) -0.0007(9) 0.0012(10) -0.0007(10)
C6 0.0198(11) 0.0189(11) 0.0259(12) 0.0034(9) 0.0024(9) 0.0041(9)
F4 0.0456(10) 0.0141(7) 0.0417(9) -0.0066(6) 0.0047(7) 0.0038(7)
F2 0.0222(7) 0.0231(7) 0.0385(8) -0.0003(6) -0.0042(6) 0.0089(6)
O1 0.0158(8) 0.0140(8) 0.0339(9) 0.0003(6) 0.0007(7) 0.0040(6)
C11 0.0141(10) 0.0175(11) 0.0235(11) 0.0014(8) 0.0001(8) 0.0012(8)
N11 0.0158(9) 0.0138(9) 0.0234(10) 0.0018(7) 0.0029(7) 0.0018(7)
N12 0.0244(10) 0.0191(10) 0.0262(10) 0.0011(8) 0.0046(8) 0.0060(8)
C13 0.0256(12) 0.0211(12) 0.0250(12) 0.0021(9) 0.0041(9) 0.0058(10)
N14 0.0232(10) 0.0203(10) 0.0226(10) 0.0044(8) -0.0006(8) 0.0010(8)
C15 0.0192(11) 0.0168(11) 0.0273(12) 0.0033(9) 0.0018(9) 0.0025(9)
C21 0.0254(12) 0.0165(11) 0.0250(12) 0.0021(9) 0.0029(9) 0.0055(9)
N21 0.0209(10) 0.0172(10) 0.0232(10) 0.0008(7) 0.0017(8) 0.0028(8)
N22 0.0223(10) 0.0206(10) 0.0283(11) -0.0011(8) 0.0009(8) -0.0001(8)
C23 0.0238(12) 0.0218(12) 0.0273(12) -0.0006(9) 0.0014(10) 0.0007(10)
N24 0.0275(11) 0.0195(10) 0.0259(10) -0.0007(8) 0.0044(8) 0.0049(8)
C25 0.0241(12) 0.0207(12) 0.0247(12) 0.0016(9) 0.0042(9) 0.0025(9)
O11A 0.0293(10) 0.0189(9) 0.0432(11) -0.0008(8) 0.0112(8) 0.0025(7)
O12A 0.0296(10) 0.0257(10) 0.0354(10) 0.0028(8) 0.0094(8) 0.0047(8)
C11A 0.0256(12) 0.0200(12) 0.0277(12) 0.0015(9) 0.0023(10) 0.0054(10)
C12A 0.0256(12) 0.0175(11) 0.0345(13) 0.0018(10) 0.0023(10) 0.0033(9)
C13A 0.0272(13) 0.0208(12) 0.0300(13) 0.0003(10) 0.0020(10) 0.0058(10)
C14A 0.0215(12) 0.0273(13) 0.0211(11) 0.0028(9) -0.0010(9) 0.0038(10)
O21A 0.0277(9) 0.0227(9) 0.0355(10) 0.0045(7) 0.0074(8) 0.0040(7)
O22A 0.0288(10) 0.0353(11) 0.0298(10) 0.0000(8) 0.0080(8) 0.0048(8)
O11B 0.0281(10) 0.0248(10) 0.0355(10) 0.0004(8) 0.0089(8) 0.0070(8)
O12B 0.0304(9) 0.0217(9) 0.0279(9) -0.0016(7) 0.0016(7) 0.0063(7)
C11B 0.0249(12) 0.0226(12) 0.0231(11) -0.0014(9) 0.0009(9) 0.0053(10)
C12B 0.0314(14) 0.0190(12) 0.0384(15) -0.0052(10) 0.0058(11) 0.0038(10)
C14B 0.0278(13) 0.0193(12) 0.0291(12) 0.0055(10) 0.0081(10) 0.0053(10)
C13B 0.0337(14) 0.0192(12) 0.0417(15) 0.0005(11) 0.0094(12) 0.0021(11)
O21B 0.0310(10) 0.0284(10) 0.0315(10) -0.0029(8) 0.0007(8) 0.0124(8)
O22B 0.0279(9) 0.0261(9) 0.0325(10) 0.0064(7) 0.0020(8) 0.0085(8)
O11C 0.0216(8) 0.0191(8) 0.0314(9) -0.0016(7) 0.0006(7) 0.0055(7)
O12C 0.0233(9) 0.0173(8) 0.0406(10) 0.0046(7) -0.0022(7) 0.0055(7)
C11C 0.0178(11) 0.0156(11) 0.0325(13) 0.0055(9) 0.0033(9) 0.0011(9)
C12C 0.0223(12) 0.0185(11) 0.0266(12) 0.0018(9) -0.0005(9) 0.0023(9)
C13C 0.0223(11) 0.0164(11) 0.0262(12) -0.0007(9) 0.0030(9) 0.0057(9)
C14C 0.0194(11) 0.0145(10) 0.0269(12) 0.0040(9) 0.0028(9) 0.0023(8)
O21C 0.0222(8) 0.0219(9) 0.0262(9) 0.0020(7) -0.0005(7) 0.0081(7)
O22C 0.0241(9) 0.0228(9) 0.0261(9) -0.0030(7) 0.0000(7) 0.0067(7)

loop_
_atom_type_symbol
_atom_type_description
_atom_type_scat_dispersion_real
_atom_type_scat_dispersion_imag
_atom_type_scat_source
C C 0.0033 0.0016 'International Tables Vol C Tables 4.2.6.8 and 6.1.1.4'
H H 0.0000 0.0000 'International Tables Vol C Tables 4.2.6.8 and 6.1.1.4'
N N 0.0061 0.0033 'International Tables Vol C Tables 4.2.6.8 and 6.1.1.4'
O O 0.0106 0.0060 'International Tables Vol C Tables 4.2.6.8 and 6.1.1.4'
F F 0.0171 0.0103 'International Tables Vol C Tables 4.2.6.8 and 6.1.1.4'

loop_
_geom_angle_atom_site_label_1
_geom_angle_atom_site_label_2
_geom_angle_atom_site_label_3
_geom_angle
O1 C10 C1 107.35(18)
O1 C10 C11 109.76(18)
C1 C10 C11 109.18(18)
O1 C10 C21 109.01(18)
C1 C10 C21 110.94(18)
C11 C10 C21 110.53(18)
C2 C1 C6 116.6(2)
C2 C1 C10 122.7(2)
C6 C1 C10 120.4(2)
F2 C2 C3 116.6(2)
F2 C2 C1 119.3(2)
C3 C2 C1 124.1(2)
C4 C3 C2 116.1(2)
F4 C4 C5 119.0(2)
F4 C4 C3 117.7(2)
C5 C4 C3 123.3(2)
C4 C5 C6 118.5(2)
C5 C6 C1 121.4(2)
N11 C11 C10 110.55(18)
C15 N11 N12 111.07(19)
C15 N11 C11 128.86(19)
N12 N11 C11 119.81(18)
C13 N12 N11 103.45(19)
N12 C13 N14 111.8(2)
C15 N14 C13 106.2(2)
N11 C15 N14 107.4(2)
N21 C21 C10 112.27(19)
C25 N21 N22 111.5(2)
C25 N21 C21 127.9(2)
N22 N21 C21 120.63(19)
C23 N22 N21 102.9(2)
N22 C23 N24 112.1(2)
C25 N24 C23 106.6(2)
N21 C25 N24 106.9(2)
O12A C11A O11A 122.1(2)
O12A C11A C12A 118.9(2)
O11A C11A C12A 119.0(2)
C13A C12A C11A 131.2(2)
C12A C13A C14A 131.6(2)
O22A C14A O21A 120.9(2)
O22A C14A C13A 119.2(2)
O21A C14A C13A 119.9(2)
O12B C11B O11B 124.2(2)
O12B C11B C12B 122.7(2)
O11B C11B C12B 113.1(2)
C13B C12B C11B 122.4(2)
O22B C14B O21B 124.7(2)
O22B C14B C13B 121.9(2)
O21B C14B C13B 113.1(2)
C12B C13B C14B 126.0(2)
O12C C11C O11C 121.6(2)
O12C C11C C12C 118.1(2)
O11C C11C C12C 120.3(2)
C13C C12C C11C 130.1(2)
C12C C13C C14C 130.4(2)
O21C C14C O22C 122.6(2)
O21C C14C C13C 115.8(2)
O22C C14C C13C 121.6(2)

loop_
_geom_bond_atom_site_label_1
_geom_bond_atom_site_label_2
_geom_bond_distance
C10 O1 1.414(3)
C10 C1 1.528(3)
C10 C11 1.549(3)
C10 C21 1.549(3)
C1 C2 1.391(3)
C1 C6 1.393(3)
C2 F2 1.358(3)
C2 C3 1.385(3)
C3 C4 1.379(4)
C4 F4 1.360(3)
C4 C5 1.371(4)
C5 C6 1.392(3)
C11 N11 1.460(3)
N11 C15 1.318(3)
N11 N12 1.375(3)
N12 C13 1.302(3)
C13 N14 1.366(3)
N14 C15 1.324(3)
C21 N21 1.461(3)
N21 C25 1.320(3)
N21 N22 1.378(3)
N22 C23 1.313(3)
C23 N24 1.354(3)
N24 C25 1.333(3)
O11A C11A 1.298(3)
O12A C11A 1.234(3)
C11A C12A 1.493(3)
C12A C13A 1.333(4)
C13A C14A 1.494(4)
C14A O22A 1.222(3)
C14A O21A 1.314(3)
O11B C11B 1.322(3)
O12B C11B 1.219(3)
C11B C12B 1.488(4)
C12B C13B 1.317(4)
C14B O22B 1.213(3)
C14B O21B 1.317(3)
C14B C13B 1.497(3)
O11C C11C 1.301(3)
O12C C11C 1.232(3)
C11C C12C 1.488(3)
C12C C13C 1.334(3)
C13C C14C 1.491(3)
C14C O21C 1.258(3)
C14C O22C 1.268(3)

loop_
_geom_hbond_atom_site_label_D
_geom_hbond_atom_site_label_H
_geom_hbond_atom_site_label_A
_geom_hbond_distance_DH
_geom_hbond_distance_HA
_geom_hbond_distance_DA
_geom_hbond_angle_DHA
_geom_hbond_site_symmetry_A
O21A H1A O11A 0.97(3) 1.48(3) 2.455(3) 176(3) .
O11C H1C O22C 1.09(4) 1.34(4) 2.433(2) 178(4) .
O1 H1 O12C 0.82 1.90 2.665(2) 155.5 1_655
O21B H1B O21C 0.95(5) 1.74(5) 2.684(3) 172(4) 1_455
O11B H2C O12A 0.85(5) 1.81(5) 2.652(3) 176(5) 2_756
N14 H14 O21C 0.93(3) 1.72(3) 2.648(3) 173(3) 2_757
N24 H24 O11A 1.03(4) 1.63(4) 2.658(3) 175(3) 2_756
N24 H24 O12A 1.03(4) 2.50(4) 3.108(3) 117(2) 2_756
